data_1565574
loop_
_publ_author_name
'Timmermann, Christopher'
'Thiem, Paula'
'Wanitschke, Dominik'
'H\"uttenschmidt, Mareike'
'Romischke, Johanna'
'Villinger, Alexander'
'Seidel, Wolfram W.'

_publ_section_title
;
 Migratory insertion of isocyanide into a ketenyl-tungsten bond as key
 step in cyclization reactions.
;
_journal_issue 1
_journal_name_full 'Chemical science'
_journal_page_first 123
_journal_page_last 132
_journal_paper_doi 10.1039/d1sc06149f
_journal_volume 13
_journal_year 2021
_chemical_formula_moiety 'C23 H32 B N6 O3 W +, B F4 -'
_chemical_formula_sum 'C23 H32 B2 F4 N6 O3 W'
_chemical_formula_weight 722.01
_chemical_name_systematic
'[Di(carbonyl)-\h2-C,C?-ethinylmethylether-hydridotris(3,4,5-trimethylpyrazolyl)borato-tungsten(II)]-tetrafluoroborate'
_chemical_properties_physical Air-sensitive,Moisture-sensitive
_space_group_crystal_system triclinic
_space_group_IT_number 2
_space_group_name_Hall '-P 1'
_space_group_name_H-M_alt 'P -1'
_atom_sites_solution_hydrogens geom
_audit_creation_method SHELXL-2014/7
_audit_update_record
;
2021-02-04 deposited with the CCDC.	2021-11-22 downloaded from the CCDC.
;
_cell_angle_alpha 98.4140(10)
_cell_angle_beta 113.0510(10)
_cell_angle_gamma 92.1690(10)
_cell_formula_units_Z 2
_cell_length_a 10.3289(5)
_cell_length_b 11.4973(5)
_cell_length_c 13.0257(6)
_cell_measurement_reflns_used 9645
_cell_measurement_temperature 123(2)
_cell_measurement_theta_max 34.97
_cell_measurement_theta_min 2.86
_cell_volume 1400.32(11)
_computing_cell_refinement 'Bruker Apex V7.51A'
_computing_data_collection 'Bruker Apex V7.51A'
_computing_data_reduction 'Bruker SAINT'
_computing_molecular_graphics 'ORTEP-3v2.01 (Farrugia, 1997)'
_computing_publication_material 'SHELXL-2014/7 (Sheldrick, 2014)'
_computing_structure_refinement 'SHELXL-2014/7 (Sheldrick, 2014)'
_computing_structure_solution 'Bruker SHELXTL'
_diffrn_ambient_temperature 123(2)
_diffrn_measured_fraction_theta_full 0.991
_diffrn_measured_fraction_theta_max 0.996
_diffrn_measurement_device_type 'Bruker D8 QUEST diffractometer'
_diffrn_measurement_method 'phi and omega scans'
_diffrn_radiation_type MoK\a
_diffrn_radiation_wavelength 0.71073
_diffrn_reflns_av_R_equivalents 0.0295
_diffrn_reflns_av_unetI/netI 0.0191
_diffrn_reflns_Laue_measured_fraction_full 0.991
_diffrn_reflns_Laue_measured_fraction_max 0.996
_diffrn_reflns_limit_h_max 16
_diffrn_reflns_limit_h_min -16
_diffrn_reflns_limit_k_max 18
_diffrn_reflns_limit_k_min -18
_diffrn_reflns_limit_l_max 20
_diffrn_reflns_limit_l_min -20
_diffrn_reflns_number 77362
_diffrn_reflns_point_group_measured_fraction_full 0.991
_diffrn_reflns_point_group_measured_fraction_max 0.996
_diffrn_reflns_theta_full 25.242
_diffrn_reflns_theta_max 34.000
_diffrn_reflns_theta_min 2.856
_diffrn_source 'microfocus sealed tube'
_exptl_absorpt_coefficient_mu 4.187
_exptl_absorpt_correction_T_max 0.7469
_exptl_absorpt_correction_T_min 0.6096
_exptl_absorpt_correction_type multi-scan
_exptl_absorpt_process_details '(SADABS; Sheldrick, 2014)'
_exptl_crystal_colour blue
_exptl_crystal_density_diffrn 1.712
_exptl_crystal_description block
_exptl_crystal_F_000 712
_exptl_crystal_recrystallization_method 'Re-crystallisation from solvent: dichloromethane/n-pentane'
_exptl_crystal_size_max 0.290
_exptl_crystal_size_mid 0.220
_exptl_crystal_size_min 0.210
_refine_diff_density_max 3.019
_refine_diff_density_min -1.350
_refine_diff_density_rms 0.109
_refine_ls_extinction_method none
_refine_ls_goodness_of_fit_ref 1.112
_refine_ls_hydrogen_treatment constr
_refine_ls_matrix_type full
_refine_ls_number_parameters 383
_refine_ls_number_reflns 11395
_refine_ls_number_restraints 50
_refine_ls_restrained_S_all 1.123
_refine_ls_R_factor_all 0.0265
_refine_ls_R_factor_gt 0.0224
_refine_ls_shift/su_max 0.003
_refine_ls_shift/su_mean 0.000
_refine_ls_structure_factor_coef Fsqd
_refine_ls_weighting_details 'w=1/[\s^2^(Fo^2^)+(0.0185P)^2^+2.2366P] where P=(Fo^2^+2Fc^2^)/3'
_refine_ls_weighting_scheme calc
_refine_ls_wR_factor_gt 0.0534
_refine_ls_wR_factor_ref 0.0560
_reflns_Friedel_coverage 0.000
_reflns_number_gt 10575
_reflns_number_total 11395
_reflns_threshold_expression 'I > 2\s(I)'
_cod_data_source_file d1sc06149f2.cif
_cod_data_source_block is_dw012
_cod_depositor_comments 'Adding full bibliography for 1565569--1565576.cif.'
_cod_database_code 1565574
_shelx_shelxl_version_number 2014/7
_shelx_space_group_comment
;
The symmetry employed for this shelxl refinement is uniquely defined
by the following loop, which should always be used as a source of
symmetry information in preference to the above space-group names.
They are only intended as comments.
;
_shelx_estimated_absorpt_t_min 0.376
_shelx_estimated_absorpt_t_max 0.473

loop_
_space_group_symop_operation_xyz
'x, y, z'
'-x, -y, -z'

loop_
_atom_site_label
_atom_site_type_symbol
_atom_site_fract_x
_atom_site_fract_y
_atom_site_fract_z
_atom_site_U_iso_or_equiv
_atom_site_adp_type
_atom_site_occupancy
_atom_site_site_symmetry_order
_atom_site_calc_flag
_atom_site_refinement_flags_posn
_atom_site_refinement_flags_adp
_atom_site_refinement_flags_occupancy
_atom_site_disorder_assembly
_atom_site_disorder_group
W1 W 0.80832(2) 0.25381(2) 0.66319(2) 0.01625(2) Uani 1 1 d . . . . .
O1 O 0.60897(19) 0.05624(15) 0.45977(16) 0.0322(4) Uani 1 1 d . . . . .
O2 O 1.12908(18) 0.22576(17) 0.80568(16) 0.0322(4) Uani 1 1 d . . . . .
O3 O 0.9116(2) 0.40758(17) 0.51852(18) 0.0375(4) Uani 1 1 d . . . . .
N1 N 0.59395(17) 0.31194(15) 0.59415(14) 0.0190(3) Uani 1 1 d . . . . .
N2 N 0.52460(17) 0.33815(15) 0.66427(14) 0.0183(3) Uani 1 1 d . . . . .
N3 N 0.84450(16) 0.41865(14) 0.78723(14) 0.0170(3) Uani 1 1 d . . . . .
N4 N 0.73885(17) 0.44557(14) 0.82338(14) 0.0166(3) Uani 1 1 d . . . . .
N5 N 0.73621(17) 0.17718(14) 0.77693(14) 0.0180(3) Uani 1 1 d . . . . .
N6 N 0.65844(17) 0.23820(14) 0.82684(14) 0.0184(3) Uani 1 1 d . . . . .
C1 C 0.7242(2) 0.11631(18) 0.53608(18) 0.0225(3) Uani 1 1 d . . . . .
C2 C 0.8645(2) 0.11308(18) 0.58251(19) 0.0242(4) Uani 1 1 d . . . . .
H2 H 0.9412 0.0716 0.5795 0.029 Uiso 1 1 calc R U . . .
C3 C 0.6280(3) -0.0512(2) 0.3955(3) 0.0419(6) Uani 1 1 d . . . . .
H3A H 0.5353 -0.0936 0.3458 0.063 Uiso 1 1 calc R U . . .
H3B H 0.6831 -0.1015 0.4478 0.063 Uiso 1 1 calc R U . . .
H3C H 0.6785 -0.0308 0.3496 0.063 Uiso 1 1 calc R U . . .
C4 C 1.0133(2) 0.23630(18) 0.75552(18) 0.0226(3) Uani 1 1 d . . . . .
C5 C 0.8739(2) 0.35368(18) 0.56940(19) 0.0237(4) Uani 1 1 d . . . . .
C6 C 0.5010(2) 0.31829(18) 0.48847(17) 0.0211(3) Uani 1 1 d . . . . .
C7 C 0.3712(2) 0.34572(18) 0.49051(18) 0.0228(4) Uani 1 1 d . . . . .
C8 C 0.3900(2) 0.35837(18) 0.60280(18) 0.0213(3) Uani 1 1 d . . . . .
C9 C 0.5347(3) 0.3018(2) 0.38628(19) 0.0300(4) Uani 1 1 d . . . . .
H9A H 0.4718 0.2357 0.3303 0.045 Uiso 1 1 calc R U . . .
H9B H 0.6332 0.2846 0.4079 0.045 Uiso 1 1 calc R U . . .
H9C H 0.5212 0.3741 0.3534 0.045 Uiso 1 1 calc R U . . .
C10 C 0.2422(3) 0.3599(2) 0.3900(2) 0.0342(5) Uani 1 1 d . . . . .
H10A H 0.2565 0.4338 0.3649 0.051 Uiso 1 1 calc R U . . .
H10B H 0.1606 0.3620 0.4106 0.051 Uiso 1 1 calc R U . . .
H10C H 0.2249 0.2932 0.3284 0.051 Uiso 1 1 calc R U . . .
C11 C 0.2869(2) 0.3872(3) 0.6549(2) 0.0338(5) Uani 1 1 d . . . . .
H11A H 0.1911 0.3782 0.5952 0.051 Uiso 1 1 calc R U . . .
H11B H 0.3104 0.4689 0.6958 0.051 Uiso 1 1 calc R U . . .
H11C H 0.2916 0.3334 0.7078 0.051 Uiso 1 1 calc R U . . .
C12 C 0.94492(19) 0.51258(16) 0.83246(16) 0.0175(3) Uani 1 1 d . . . . .
C13 C 0.9029(2) 0.59920(16) 0.89622(16) 0.0183(3) Uani 1 1 d . . . . .
C14 C 0.7725(2) 0.55411(16) 0.88817(15) 0.0175(3) Uani 1 1 d . . . . .
C15 C 1.0770(2) 0.52301(19) 0.8123(2) 0.0242(4) Uani 1 1 d . . . . .
H15A H 1.0882 0.4468 0.7735 0.036 Uiso 1 1 calc R U . . .
H15B H 1.1584 0.5459 0.8850 0.036 Uiso 1 1 calc R U . . .
H15C H 1.0711 0.5832 0.7651 0.036 Uiso 1 1 calc R U . . .
C16 C 0.9842(2) 0.71617(18) 0.95859(18) 0.0252(4) Uani 1 1 d . . . . .
H16A H 1.0134 0.7552 0.9079 0.038 Uiso 1 1 calc R U . . .
H16B H 1.0681 0.7042 1.0239 0.038 Uiso 1 1 calc R U . . .
H16C H 0.9243 0.7658 0.9848 0.038 Uiso 1 1 calc R U . . .
C17 C 0.6749(2) 0.61076(19) 0.93561(19) 0.0255(4) Uani 1 1 d . . . . .
H17A H 0.5845 0.6167 0.8735 0.038 Uiso 1 1 calc R U . . .
H17B H 0.7176 0.6900 0.9778 0.038 Uiso 1 1 calc R U . . .
H17C H 0.6588 0.5627 0.9865 0.038 Uiso 1 1 calc R U . . .
C18 C 0.7612(2) 0.07609(17) 0.8199(2) 0.0238(4) Uani 1 1 d . . . . .
C19 C 0.7000(3) 0.0730(2) 0.8984(2) 0.0302(5) Uani 1 1 d . . . . .
C20 C 0.6370(2) 0.17733(19) 0.9011(2) 0.0261(4) Uani 1 1 d . . . . .
C21 C 0.8421(3) -0.0146(2) 0.7851(3) 0.0372(6) Uani 1 1 d . . . . .
H21A H 0.7921 -0.0464 0.7041 0.056 Uiso 1 1 calc R U . . .
H21B H 0.8510 -0.0788 0.8286 0.056 Uiso 1 1 calc R U . . .
H21C H 0.9365 0.0216 0.7998 0.056 Uiso 1 1 calc R U . . .
C22 C 0.7034(4) -0.0222(3) 0.9665(3) 0.0539(9) Uani 1 1 d . . . . .
H22A H 0.6375 -0.0906 0.9177 0.081 Uiso 1 1 calc R U . . .
H22B H 0.6756 0.0078 1.0285 0.081 Uiso 1 1 calc R U . . .
H22C H 0.7994 -0.0460 0.9980 0.081 Uiso 1 1 calc R U . . .
C23 C 0.5596(4) 0.2217(3) 0.9738(3) 0.0497(9) Uani 1 1 d . . . . .
H23A H 0.5844 0.3071 1.0000 0.074 Uiso 1 1 calc R U . . .
H23B H 0.5868 0.1814 1.0394 0.074 Uiso 1 1 calc R U . . .
H23C H 0.4574 0.2053 0.9293 0.074 Uiso 1 1 calc R U . . .
B1 B 0.6080(2) 0.35619(19) 0.79263(18) 0.0180(3) Uani 1 1 d . . . . .
H1 H 0.5478 0.3872 0.8326 0.027 Uiso 1 1 calc R U . . .
B2A B 0.8930(5) 0.1416(3) 0.3167(4) 0.0377(8) Uani 0.794(4) 1 d D U P A 1
F1A F 0.8685(3) 0.0186(2) 0.2842(3) 0.0530(7) Uani 0.794(4) 1 d D . P A 1
F2A F 0.7768(3) 0.1828(3) 0.3297(3) 0.0597(8) Uani 0.794(4) 1 d D . P A 1
F3A F 1.0085(3) 0.1668(3) 0.4210(2) 0.0645(8) Uani 0.794(4) 1 d D . P A 1
F4A F 0.9216(3) 0.1894(2) 0.2361(3) 0.0506(7) Uani 0.794(4) 1 d D . P A 1
B2B B 0.8198(14) 0.1439(12) 0.2734(12) 0.062(3) Uiso 0.206(4) 1 d D U P A 2
F1B F 0.9016(17) 0.0729(16) 0.3481(14) 0.109(4) Uiso 0.206(4) 1 d D U P A 2
F2B F 0.6813(11) 0.0998(11) 0.2223(10) 0.075(3) Uiso 0.206(4) 1 d D U P A 2
F3B F 0.8395(19) 0.2541(13) 0.3405(14) 0.112(4) Uiso 0.206(4) 1 d D U P A 2
F4B F 0.8718(16) 0.1508(14) 0.1925(12) 0.080(4) Uiso 0.206(4) 1 d D U P A 2

loop_
_atom_site_aniso_label
_atom_site_aniso_U_11
_atom_site_aniso_U_22
_atom_site_aniso_U_33
_atom_site_aniso_U_23
_atom_site_aniso_U_13
_atom_site_aniso_U_12
W1 0.01652(3) 0.01498(3) 0.02073(4) 0.00283(2) 0.01118(3) 0.00269(2)
O1 0.0281(8) 0.0264(8) 0.0377(9) -0.0021(7) 0.0122(7) -0.0052(6)
O2 0.0226(7) 0.0365(9) 0.0353(9) 0.0038(7) 0.0097(7) 0.0075(6)
O3 0.0437(10) 0.0332(9) 0.0498(11) 0.0158(8) 0.0309(9) 0.0029(8)
N1 0.0174(7) 0.0217(7) 0.0205(7) 0.0044(6) 0.0101(6) 0.0034(5)
N2 0.0148(6) 0.0215(7) 0.0209(7) 0.0039(6) 0.0095(6) 0.0035(5)
N3 0.0154(6) 0.0163(6) 0.0222(7) 0.0030(5) 0.0107(6) 0.0017(5)
N4 0.0166(6) 0.0162(6) 0.0203(7) 0.0027(5) 0.0109(5) 0.0026(5)
N5 0.0182(7) 0.0158(6) 0.0235(7) 0.0045(5) 0.0114(6) 0.0033(5)
N6 0.0178(6) 0.0178(7) 0.0246(7) 0.0056(6) 0.0133(6) 0.0026(5)
C1 0.0260(9) 0.0186(8) 0.0249(9) 0.0022(7) 0.0131(7) -0.0008(7)
C2 0.0272(9) 0.0196(8) 0.0282(10) 0.0010(7) 0.0148(8) 0.0046(7)
C3 0.0488(16) 0.0257(11) 0.0431(15) -0.0092(10) 0.0162(12) -0.0081(11)
C4 0.0226(8) 0.0231(8) 0.0251(9) 0.0031(7) 0.0130(7) 0.0040(7)
C5 0.0241(9) 0.0210(8) 0.0310(10) 0.0053(7) 0.0160(8) 0.0041(7)
C6 0.0227(8) 0.0199(8) 0.0211(8) 0.0052(6) 0.0085(7) 0.0042(6)
C7 0.0197(8) 0.0225(8) 0.0246(9) 0.0067(7) 0.0059(7) 0.0057(7)
C8 0.0160(7) 0.0219(8) 0.0273(9) 0.0067(7) 0.0091(7) 0.0050(6)
C9 0.0348(11) 0.0354(11) 0.0224(9) 0.0073(8) 0.0132(9) 0.0072(9)
C10 0.0289(11) 0.0361(12) 0.0303(11) 0.0086(9) 0.0026(9) 0.0117(9)
C11 0.0205(9) 0.0475(14) 0.0400(13) 0.0130(11) 0.0163(9) 0.0134(9)
C12 0.0163(7) 0.0175(7) 0.0191(7) 0.0054(6) 0.0067(6) 0.0022(6)
C13 0.0213(8) 0.0157(7) 0.0170(7) 0.0039(6) 0.0064(6) 0.0020(6)
C14 0.0210(8) 0.0169(7) 0.0162(7) 0.0038(6) 0.0087(6) 0.0043(6)
C15 0.0186(8) 0.0233(9) 0.0326(10) 0.0053(7) 0.0121(8) 0.0003(7)
C16 0.0306(10) 0.0201(8) 0.0220(9) 0.0011(7) 0.0088(8) -0.0022(7)
C17 0.0305(10) 0.0234(9) 0.0262(9) 0.0001(7) 0.0163(8) 0.0063(8)
C18 0.0288(10) 0.0166(8) 0.0328(10) 0.0074(7) 0.0181(8) 0.0042(7)
C19 0.0364(12) 0.0228(9) 0.0462(13) 0.0160(9) 0.0283(11) 0.0065(8)
C20 0.0288(10) 0.0225(9) 0.0388(11) 0.0122(8) 0.0235(9) 0.0039(7)
C21 0.0540(16) 0.0228(10) 0.0536(15) 0.0160(10) 0.0372(14) 0.0177(10)
C22 0.080(2) 0.0359(14) 0.085(2) 0.0375(16) 0.064(2) 0.0215(15)
C23 0.0578(18) 0.0383(13) 0.096(3) 0.0400(16) 0.0645(19) 0.0253(13)
B1 0.0177(8) 0.0183(8) 0.0222(9) 0.0052(7) 0.0118(7) 0.0032(7)
B2A 0.052(2) 0.0316(15) 0.050(2) 0.0155(14) 0.0386(18) 0.0155(14)
F1A 0.0636(16) 0.0284(10) 0.0819(19) 0.0100(11) 0.0443(15) 0.0124(10)
F2A 0.0682(18) 0.0526(15) 0.085(2) 0.0104(14) 0.0583(16) 0.0244(13)
F3A 0.0636(18) 0.083(2) 0.0486(15) 0.0189(14) 0.0221(13) -0.0011(15)
F4A 0.0714(18) 0.0499(14) 0.0542(15) 0.0244(12) 0.0446(15) 0.0124(13)

loop_
_atom_type_symbol
_atom_type_description
_atom_type_scat_dispersion_real
_atom_type_scat_dispersion_imag
_atom_type_scat_source
C C 0.0033 0.0016 'International Tables Vol C Tables 4.2.6.8 and 6.1.1.4'
H H 0.0000 0.0000 'International Tables Vol C Tables 4.2.6.8 and 6.1.1.4'
B B 0.0013 0.0007 'International Tables Vol C Tables 4.2.6.8 and 6.1.1.4'
F F 0.0171 0.0103 'International Tables Vol C Tables 4.2.6.8 and 6.1.1.4'
N N 0.0061 0.0033 'International Tables Vol C Tables 4.2.6.8 and 6.1.1.4'
O O 0.0106 0.0060 'International Tables Vol C Tables 4.2.6.8 and 6.1.1.4'
W W -0.8490 6.8722 'International Tables Vol C Tables 4.2.6.8 and 6.1.1.4'

loop_
_geom_angle_atom_site_label_1
_geom_angle_atom_site_label_2
_geom_angle_atom_site_label_3
_geom_angle
_geom_angle_site_symmetry_1
_geom_angle_site_symmetry_3
_geom_angle_publ_flag
C1 W1 C4 110.02(9) . . ?
C1 W1 C2 38.84(9) . . ?
C4 W1 C2 71.83(9) . . ?
C1 W1 C5 93.94(8) . . ?
C4 W1 C5 88.60(9) . . ?
C2 W1 C5 86.17(8) . . ?
C1 W1 N5 94.43(7) . . ?
C4 W1 N5 93.02(7) . . ?
C2 W1 N5 103.36(7) . . ?
C5 W1 N5 170.36(7) . . ?
C1 W1 N1 84.04(8) . . ?
C4 W1 N1 165.92(7) . . ?
C2 W1 N1 122.21(8) . . ?
C5 W1 N1 91.31(7) . . ?
N5 W1 N1 84.81(6) . . ?
C1 W1 N3 165.09(8) . . ?
C4 W1 N3 84.84(7) . . ?
C2 W1 N3 155.92(8) . . ?
C5 W1 N3 87.40(7) . . ?
N5 W1 N3 83.29(6) . . ?
N1 W1 N3 81.09(6) . . ?
C1 O1 C3 115.8(2) . . ?
C6 N1 N2 106.52(16) . . ?
C6 N1 W1 133.53(13) . . ?
N2 N1 W1 119.59(12) . . ?
C8 N2 N1 109.91(16) . . ?
C8 N2 B1 130.20(16) . . ?
N1 N2 B1 119.32(15) . . ?
C12 N3 N4 106.44(15) . . ?
C12 N3 W1 135.22(12) . . ?
N4 N3 W1 117.97(11) . . ?
C14 N4 N3 109.66(15) . . ?
C14 N4 B1 128.92(15) . . ?
N3 N4 B1 121.38(15) . . ?
C18 N5 N6 106.85(15) . . ?
C18 N5 W1 132.19(13) . . ?
N6 N5 W1 120.77(12) . . ?
C20 N6 N5 109.83(16) . . ?
C20 N6 B1 130.38(16) . . ?
N5 N6 B1 119.77(15) . . ?
O1 C1 C2 141.5(2) . . ?
O1 C1 W1 146.60(17) . . ?
C2 C1 W1 71.70(13) . . ?
C1 C2 W1 69.46(12) . . ?
C1 C2 H2 145.3 . . ?
W1 C2 H2 145.3 . . ?
O1 C3 H3A 109.5 . . ?
O1 C3 H3B 109.5 . . ?
H3A C3 H3B 109.5 . . ?
O1 C3 H3C 109.5 . . ?
H3A C3 H3C 109.5 . . ?
H3B C3 H3C 109.5 . . ?
O2 C4 W1 178.69(19) . . ?
O3 C5 W1 179.0(2) . . ?
N1 C6 C7 109.79(18) . . ?
N1 C6 C9 124.52(19) . . ?
C7 C6 C9 125.67(19) . . ?
C8 C7 C6 105.81(17) . . ?
C8 C7 C10 128.7(2) . . ?
C6 C7 C10 125.5(2) . . ?
N2 C8 C7 107.97(17) . . ?
N2 C8 C11 122.67(19) . . ?
C7 C8 C11 129.36(19) . . ?
C6 C9 H9A 109.5 . . ?
C6 C9 H9B 109.5 . . ?
H9A C9 H9B 109.5 . . ?
C6 C9 H9C 109.5 . . ?
H9A C9 H9C 109.5 . . ?
H9B C9 H9C 109.5 . . ?
C7 C10 H10A 109.5 . . ?
C7 C10 H10B 109.5 . . ?
H10A C10 H10B 109.5 . . ?
C7 C10 H10C 109.5 . . ?
H10A C10 H10C 109.5 . . ?
H10B C10 H10C 109.5 . . ?
C8 C11 H11A 109.5 . . ?
C8 C11 H11B 109.5 . . ?
H11A C11 H11B 109.5 . . ?
C8 C11 H11C 109.5 . . ?
H11A C11 H11C 109.5 . . ?
H11B C11 H11C 109.5 . . ?
N3 C12 C13 109.76(16) . . ?
N3 C12 C15 124.75(17) . . ?
C13 C12 C15 125.44(18) . . ?
C14 C13 C12 105.70(16) . . ?
C14 C13 C16 128.32(18) . . ?
C12 C13 C16 125.98(18) . . ?
N4 C14 C13 108.43(16) . . ?
N4 C14 C17 122.30(18) . . ?
C13 C14 C17 129.23(18) . . ?
C12 C15 H15A 109.5 . . ?
C12 C15 H15B 109.5 . . ?
H15A C15 H15B 109.5 . . ?
C12 C15 H15C 109.5 . . ?
H15A C15 H15C 109.5 . . ?
H15B C15 H15C 109.5 . . ?
C13 C16 H16A 109.5 . . ?
C13 C16 H16B 109.5 . . ?
H16A C16 H16B 109.5 . . ?
C13 C16 H16C 109.5 . . ?
H16A C16 H16C 109.5 . . ?
H16B C16 H16C 109.5 . . ?
C14 C17 H17A 109.5 . . ?
C14 C17 H17B 109.5 . . ?
H17A C17 H17B 109.5 . . ?
C14 C17 H17C 109.5 . . ?
H17A C17 H17C 109.5 . . ?
H17B C17 H17C 109.5 . . ?
N5 C18 C19 109.61(18) . . ?
N5 C18 C21 122.85(19) . . ?
C19 C18 C21 127.5(2) . . ?
C20 C19 C18 105.59(18) . . ?
C20 C19 C22 127.1(2) . . ?
C18 C19 C22 127.3(2) . . ?
N6 C20 C19 108.11(18) . . ?
N6 C20 C23 123.60(19) . . ?
C19 C20 C23 128.3(2) . . ?
C18 C21 H21A 109.5 . . ?
C18 C21 H21B 109.5 . . ?
H21A C21 H21B 109.5 . . ?
C18 C21 H21C 109.5 . . ?
H21A C21 H21C 109.5 . . ?
H21B C21 H21C 109.5 . . ?
C19 C22 H22A 109.5 . . ?
C19 C22 H22B 109.5 . . ?
H22A C22 H22B 109.5 . . ?
C19 C22 H22C 109.5 . . ?
H22A C22 H22C 109.5 . . ?
H22B C22 H22C 109.5 . . ?
C20 C23 H23A 109.5 . . ?
C20 C23 H23B 109.5 . . ?
H23A C23 H23B 109.5 . . ?
C20 C23 H23C 109.5 . . ?
H23A C23 H23C 109.5 . . ?
H23B C23 H23C 109.5 . . ?
N2 B1 N6 109.39(16) . . ?
N2 B1 N4 107.69(15) . . ?
N6 B1 N4 108.82(15) . . ?
N2 B1 H1 110.3 . . ?
N6 B1 H1 110.3 . . ?
N4 B1 H1 110.3 . . ?
F2A B2A F4A 112.0(3) . . ?
F2A B2A F3A 108.9(3) . . ?
F4A B2A F3A 110.6(3) . . ?
F2A B2A F1A 108.8(3) . . ?
F4A B2A F1A 108.9(3) . . ?
F3A B2A F1A 107.6(3) . . ?
F2B B2B F4B 109.3(11) . . ?
F2B B2B F3B 112.1(11) . . ?
F4B B2B F3B 110.2(12) . . ?
F2B B2B F1B 111.9(11) . . ?
F4B B2B F1B 108.6(11) . . ?
F3B B2B F1B 104.5(12) . . ?

loop_
_geom_bond_atom_site_label_1
_geom_bond_atom_site_label_2
_geom_bond_distance
_geom_bond_site_symmetry_2
_geom_bond_publ_flag
W1 C1 2.000(2) . ?
W1 C4 2.019(2) . ?
W1 C2 2.028(2) . ?
W1 C5 2.066(2) . ?
W1 N5 2.1731(16) . ?
W1 N1 2.2107(16) . ?
W1 N3 2.2179(16) . ?
O1 C1 1.300(3) . ?
O1 C3 1.452(3) . ?
O2 C4 1.138(3) . ?
O3 C5 1.131(3) . ?
N1 C6 1.350(3) . ?
N1 N2 1.373(2) . ?
N2 C8 1.354(2) . ?
N2 B1 1.529(3) . ?
N3 C12 1.356(2) . ?
N3 N4 1.376(2) . ?
N4 C14 1.349(2) . ?
N4 B1 1.548(3) . ?
N5 C18 1.353(2) . ?
N5 N6 1.370(2) . ?
N6 C20 1.353(3) . ?
N6 B1 1.536(3) . ?
C1 C2 1.339(3) . ?
C2 H2 0.9500 . ?
C3 H3A 0.9800 . ?
C3 H3B 0.9800 . ?
C3 H3C 0.9800 . ?
C6 C7 1.399(3) . ?
C6 C9 1.491(3) . ?
C7 C8 1.382(3) . ?
C7 C10 1.493(3) . ?
C8 C11 1.493(3) . ?
C9 H9A 0.9800 . ?
C9 H9B 0.9800 . ?
C9 H9C 0.9800 . ?
C10 H10A 0.9800 . ?
C10 H10B 0.9800 . ?
C10 H10C 0.9800 . ?
C11 H11A 0.9800 . ?
C11 H11B 0.9800 . ?
C11 H11C 0.9800 . ?
C12 C13 1.394(3) . ?
C12 C15 1.490(3) . ?
C13 C14 1.384(3) . ?
C13 C16 1.495(3) . ?
C14 C17 1.497(3) . ?
C15 H15A 0.9800 . ?
C15 H15B 0.9800 . ?
C15 H15C 0.9800 . ?
C16 H16A 0.9800 . ?
C16 H16B 0.9800 . ?
C16 H16C 0.9800 . ?
C17 H17A 0.9800 . ?
C17 H17B 0.9800 . ?
C17 H17C 0.9800 . ?
C18 C19 1.400(3) . ?
C18 C21 1.489(3) . ?
C19 C20 1.389(3) . ?
C19 C22 1.500(3) . ?
C20 C23 1.509(3) . ?
C21 H21A 0.9800 . ?
C21 H21B 0.9800 . ?
C21 H21C 0.9800 . ?
C22 H22A 0.9800 . ?
C22 H22B 0.9800 . ?
C22 H22C 0.9800 . ?
C23 H23A 0.9800 . ?
C23 H23B 0.9800 . ?
C23 H23C 0.9800 . ?
B1 H1 1.0000 . ?
B2A F2A 1.368(4) . ?
B2A F4A 1.376(4) . ?
B2A F3A 1.394(6) . ?
B2A F1A 1.399(4) . ?
B2B F2B 1.359(10) . ?
B2B F4B 1.367(10) . ?
B2B F3B 1.388(10) . ?
B2B F1B 1.403(10) . ?

loop_
_geom_torsion_atom_site_label_1
_geom_torsion_atom_site_label_2
_geom_torsion_atom_site_label_3
_geom_torsion_atom_site_label_4
_geom_torsion
_geom_torsion_site_symmetry_1
_geom_torsion_site_symmetry_2
_geom_torsion_site_symmetry_3
_geom_torsion_site_symmetry_4
_geom_torsion_publ_flag
C6 N1 N2 C8 1.1(2) . . . . ?
W1 N1 N2 C8 -172.97(13) . . . . ?
C6 N1 N2 B1 -171.10(17) . . . . ?
W1 N1 N2 B1 14.9(2) . . . . ?
C12 N3 N4 C14 0.7(2) . . . . ?
W1 N3 N4 C14 -173.31(12) . . . . ?
C12 N3 N4 B1 -177.35(16) . . . . ?
W1 N3 N4 B1 8.6(2) . . . . ?
C18 N5 N6 C20 1.0(2) . . . . ?
W1 N5 N6 C20 -174.60(14) . . . . ?
C18 N5 N6 B1 -177.86(18) . . . . ?
W1 N5 N6 B1 6.6(2) . . . . ?
C3 O1 C1 C2 -2.7(4) . . . . ?
C3 O1 C1 W1 -174.2(2) . . . . ?
O1 C1 C2 W1 -175.1(3) . . . . ?
N2 N1 C6 C7 -1.4(2) . . . . ?
W1 N1 C6 C7 171.41(14) . . . . ?
N2 N1 C6 C9 176.9(2) . . . . ?
W1 N1 C6 C9 -10.2(3) . . . . ?
N1 C6 C7 C8 1.3(2) . . . . ?
C9 C6 C7 C8 -177.1(2) . . . . ?
N1 C6 C7 C10 -179.8(2) . . . . ?
C9 C6 C7 C10 1.8(4) . . . . ?
N1 N2 C8 C7 -0.3(2) . . . . ?
B1 N2 C8 C7 170.77(19) . . . . ?
N1 N2 C8 C11 179.0(2) . . . . ?
B1 N2 C8 C11 -10.0(3) . . . . ?
C6 C7 C8 N2 -0.6(2) . . . . ?
C10 C7 C8 N2 -179.5(2) . . . . ?
C6 C7 C8 C11 -179.8(2) . . . . ?
C10 C7 C8 C11 1.3(4) . . . . ?
N4 N3 C12 C13 -0.5(2) . . . . ?
W1 N3 C12 C13 172.05(13) . . . . ?
N4 N3 C12 C15 -177.99(18) . . . . ?
W1 N3 C12 C15 -5.4(3) . . . . ?
N3 C12 C13 C14 0.1(2) . . . . ?
C15 C12 C13 C14 177.55(18) . . . . ?
N3 C12 C13 C16 -179.47(18) . . . . ?
C15 C12 C13 C16 -2.0(3) . . . . ?
N3 N4 C14 C13 -0.7(2) . . . . ?
B1 N4 C14 C13 177.19(17) . . . . ?
N3 N4 C14 C17 177.02(17) . . . . ?
B1 N4 C14 C17 -5.1(3) . . . . ?
C12 C13 C14 N4 0.4(2) . . . . ?
C16 C13 C14 N4 179.92(18) . . . . ?
C12 C13 C14 C17 -177.13(19) . . . . ?
C16 C13 C14 C17 2.4(3) . . . . ?
N6 N5 C18 C19 -0.5(3) . . . . ?
W1 N5 C18 C19 174.35(16) . . . . ?
N6 N5 C18 C21 179.4(2) . . . . ?
W1 N5 C18 C21 -5.7(4) . . . . ?
N5 C18 C19 C20 -0.1(3) . . . . ?
C21 C18 C19 C20 179.9(3) . . . . ?
N5 C18 C19 C22 -179.4(3) . . . . ?
C21 C18 C19 C22 0.7(5) . . . . ?
N5 N6 C20 C19 -1.1(3) . . . . ?
B1 N6 C20 C19 177.6(2) . . . . ?
N5 N6 C20 C23 177.7(3) . . . . ?
B1 N6 C20 C23 -3.6(4) . . . . ?
C18 C19 C20 N6 0.7(3) . . . . ?
C22 C19 C20 N6 180.0(3) . . . . ?
C18 C19 C20 C23 -178.0(3) . . . . ?
C22 C19 C20 C23 1.3(5) . . . . ?
C8 N2 B1 N6 122.0(2) . . . . ?
N1 N2 B1 N6 -67.6(2) . . . . ?
C8 N2 B1 N4 -119.8(2) . . . . ?
N1 N2 B1 N4 50.5(2) . . . . ?
C20 N6 B1 N2 -123.6(2) . . . . ?
N5 N6 B1 N2 55.0(2) . . . . ?
C20 N6 B1 N4 119.0(2) . . . . ?
N5 N6 B1 N4 -62.4(2) . . . . ?
C14 N4 B1 N2 116.8(2) . . . . ?
N3 N4 B1 N2 -65.5(2) . . . . ?
C14 N4 B1 N6 -124.73(19) . . . . ?
N3 N4 B1 N6 53.0(2) . . . . ?
